data_2108775
loop_
_publ_author_name
'Safari, Fatemeh'
'Katrusiak, Andrzej'

_publ_section_title
;
 Structure--property relationships of molecular shape and orientation with
 compression and expansion of xylitol
;
_journal_issue 2
_journal_name_full 'Acta Crystallographica Section B'
_journal_page_first
;
;
_journal_paper_doi 10.1107/S2052520621000445
_journal_volume 77
_journal_year 2021
_chemical_absolute_configuration rm
_chemical_formula_moiety 'C5 H12 O5'
_chemical_formula_sum 'C5 H12 O5'
_chemical_formula_weight 152.15
_chemical_name_common xylitol
_space_group_crystal_system orthorhombic
_space_group_IT_number 19
_space_group_name_Hall 'P 2ac 2ab'
_space_group_name_H-M_alt 'P 21 21 21'
_atom_sites_solution_hydrogens geom
_atom_sites_solution_primary direct
_audit_creation_date 2020-04-29
_audit_creation_method
;
Olex2 1.2
(compiled 2017.03.28 svn.r3405 for OlexSys, GUI svn.r5337)
;
_cell_angle_alpha 90
_cell_angle_beta 90
_cell_angle_gamma 90
_cell_formula_units_Z 4
_cell_length_a 8.2213(4)
_cell_length_b 8.883(2)
_cell_length_c 8.7242(17)
_cell_measurement_reflns_used 189
_cell_measurement_temperature 296.0(10)
_cell_measurement_theta_max 24.8170
_cell_measurement_theta_min 5.4620
_cell_volume 637.13(19)
_computing_molecular_graphics 'Olex2 (Dolomanov et al., 2009)'
_computing_publication_material 'Olex2 (Dolomanov et al., 2009)'
_computing_structure_refinement 'ShelXL (Sheldrick, 2015)'
_computing_structure_solution 'ShelXS (Sheldrick, 2008)'
_diffrn_ambient_temperature 296(2)
_diffrn_measured_fraction_theta_full 0.219
_diffrn_measured_fraction_theta_max 0.207
_diffrn_measurement_device_type 'multiwire proportional'
_diffrn_measurement_method 'phi and omega scans'
_diffrn_radiation_monochromator graphite
_diffrn_radiation_type MoK\a
_diffrn_radiation_wavelength 0.71073
_diffrn_reflns_av_R_equivalents 0.0066
_diffrn_reflns_av_unetI/netI 0.0208
_diffrn_reflns_Laue_measured_fraction_full 0.219
_diffrn_reflns_Laue_measured_fraction_max 0.207
_diffrn_reflns_limit_h_max 9
_diffrn_reflns_limit_h_min -9
_diffrn_reflns_limit_k_max 6
_diffrn_reflns_limit_k_min -6
_diffrn_reflns_limit_l_max 7
_diffrn_reflns_limit_l_min -7
_diffrn_reflns_number 305
_diffrn_reflns_point_group_measured_fraction_full 0.236
_diffrn_reflns_point_group_measured_fraction_max 0.223
_diffrn_reflns_theta_full 25.242
_diffrn_reflns_theta_max 26.009
_diffrn_reflns_theta_min 5.484
_exptl_absorpt_coefficient_mu 0.143
_exptl_absorpt_correction_type none
_exptl_crystal_density_diffrn 1.586
_exptl_crystal_description prism
_exptl_crystal_F_000 328
_exptl_crystal_size_max 0.15
_exptl_crystal_size_mid 0.11
_exptl_crystal_size_min 0.1
_refine_diff_density_max 0.066
_refine_diff_density_min -0.068
_refine_diff_density_rms 0.016
_refine_ls_abs_structure_details
;
 Flack x determined using 115 quotients [(I+)-(I-)]/[(I+)+(I-)]
 (Parsons, Flack and Wagner, Acta Cryst. B69 (2013) 249-259).
;
_refine_ls_abs_structure_Flack 2.1(10)
_refine_ls_extinction_method none
_refine_ls_goodness_of_fit_ref 1.209
_refine_ls_hydrogen_treatment constr
_refine_ls_matrix_type full
_refine_ls_number_parameters 96
_refine_ls_number_reflns 280
_refine_ls_number_restraints 20
_refine_ls_restrained_S_all 1.337
_refine_ls_R_factor_all 0.0235
_refine_ls_R_factor_gt 0.0227
_refine_ls_shift/su_max 0.000
_refine_ls_shift/su_mean 0.000
_refine_ls_structure_factor_coef Fsqd
_refine_ls_weighting_details 'w=1/[\s^2^(Fo^2^)+(0.0208P)^2^+0.2263P] where P=(Fo^2^+2Fc^2^)/3'
_refine_ls_weighting_scheme calc
_refine_ls_wR_factor_gt 0.0509
_refine_ls_wR_factor_ref 0.0515
_reflns_Friedel_coverage 0.795
_reflns_Friedel_fraction_full 0.262
_reflns_Friedel_fraction_max 0.246
_reflns_number_gt 276
_reflns_number_total 280
_reflns_threshold_expression 'I > 2\s(I)'
_cod_data_source_file um5047sup1.cif
_cod_data_source_block Xylitol0_8GPa
_cod_original_cell_volume 637.1(2)
_cod_database_code 2108775
_shelx_shelxl_version_number 2014/7
_shelx_space_group_comment
;
The symmetry employed for this shelxl refinement is uniquely defined
by the following loop, which should always be used as a source of
symmetry information in preference to the above space-group names.
They are only intended as comments.
;
_olex2_refinement_description
;
1. Fixed Uiso
 At 1.2 times of:
  All C(H) groups, All C(H,H) groups
 At 1.5 times of:
  All O(H) groups
2. Restrained distances
 C2-C3
 1.4 with sigma of 0.02
 C3-C4
 1.4 with sigma of 0.02
3. Uiso/Uaniso restraints and constraints
Uanis(O2) \\sim Ueq: with sigma of 0.001 and sigma for terminal atoms of 0.002
Uanis(C3) \\sim Ueq: with sigma of 0.01 and sigma for terminal atoms of 0.02
Uanis(C4) \\sim Ueq: with sigma of 0.001 and sigma for terminal atoms of 0.002
4.a Ternary CH refined with riding coordinates:
 C3(H3A), C2(H2A), C4(H4A)
4.b Secondary CH2 refined with riding coordinates:
 C1(H1A,H1B), C5(H5A,H5B)
4.c Idealised tetrahedral OH refined as rotating group:
 O4(H4), O2(H2), O3(H3), O1(H1), O5(H5)
;
_olex2_submission_special_instructions 'No special instructions were received'

loop_
_space_group_symop_operation_xyz
'x, y, z'
'-x+1/2, -y, z+1/2'
'-x, y+1/2, -z+1/2'
'x+1/2, -y+1/2, -z'

loop_
_atom_site_label
_atom_site_type_symbol
_atom_site_fract_x
_atom_site_fract_y
_atom_site_fract_z
_atom_site_U_iso_or_equiv
_atom_site_adp_type
_atom_site_occupancy
_atom_site_site_symmetry_order
_atom_site_calc_flag
_atom_site_refinement_flags_posn
_atom_site_refinement_flags_adp
_atom_site_refinement_flags_occupancy
_atom_site_disorder_assembly
_atom_site_disorder_group
O4 O 0.4748(7) 0.6426(12) 0.6184(9) 0.028(2) Uani 1 1 d . . . . .
H4 H 0.510400 0.597774 0.693381 0.041 Uiso 1 1 calc GR . . . .
O2 O 0.8625(7) 0.5696(10) 0.3065(10) 0.027(2) Uani 1 1 d . U . . .
H2 H 0.888744 0.657846 0.318582 0.040 Uiso 1 1 calc GR . . . .
O3 O 0.5644(8) 0.7123(11) 0.3145(8) 0.026(4) Uani 1 1 d . . . . .
H3 H 0.573565 0.712930 0.220932 0.039 Uiso 1 1 calc GR . . . .
O1 O 0.9269(7) 0.3250(9) 0.5083(8) 0.027(2) Uani 1 1 d . . . . .
H1 H 0.987304 0.398097 0.500880 0.041 Uiso 1 1 calc GR . . . .
O5 O 0.1570(7) 0.5308(10) 0.5411(9) 0.027(3) Uani 1 1 d . . . . .
H5 H 0.125146 0.609229 0.580615 0.041 Uiso 1 1 calc GR . . . .
C3 C 0.5736(10) 0.5601(17) 0.3694(13) 0.022(4) Uani 1 1 d D U . . .
H3A H 0.548118 0.492252 0.284127 0.026 Uiso 1 1 calc R . . . .
C2 C 0.7473(10) 0.5271(17) 0.4231(12) 0.020(4) Uani 1 1 d D . . . .
H2A H 0.770039 0.581863 0.518223 0.024 Uiso 1 1 calc R . . . .
C1 C 0.7705(10) 0.3620(17) 0.4476(13) 0.025(4) Uani 1 1 d . . . . .
H1A H 0.687389 0.325888 0.517427 0.030 Uiso 1 1 calc R . . . .
H1B H 0.755976 0.310302 0.350592 0.030 Uiso 1 1 calc R . . . .
C4 C 0.4478(8) 0.5364(16) 0.4942(14) 0.019(2) Uani 1 1 d D U . . .
H4A H 0.455285 0.433242 0.533457 0.022 Uiso 1 1 calc R . . . .
C5 C 0.2777(7) 0.5642(14) 0.4298(11) 0.024(4) Uani 1 1 d . . . . .
H5A H 0.267969 0.668577 0.398554 0.028 Uiso 1 1 calc R . . . .
H5B H 0.261096 0.501532 0.340058 0.028 Uiso 1 1 calc R . . . .

loop_
_atom_site_aniso_label
_atom_site_aniso_U_11
_atom_site_aniso_U_22
_atom_site_aniso_U_33
_atom_site_aniso_U_23
_atom_site_aniso_U_13
_atom_site_aniso_U_12
O4 0.029(3) 0.021(12) 0.033(11) -0.007(4) -0.005(3) 0.003(3)
O2 0.026(3) 0.026(4) 0.029(4) 0.001(3) 0.008(2) -0.002(3)
O3 0.032(3) 0.034(18) 0.012(11) 0.004(4) 0.001(3) 0.000(4)
O1 0.020(3) 0.011(13) 0.051(10) -0.004(4) -0.003(3) 0.000(3)
O5 0.021(3) 0.017(13) 0.043(9) -0.006(3) 0.007(3) -0.005(4)
C3 0.018(4) 0.012(14) 0.036(12) 0.003(6) 0.002(4) -0.001(5)
C2 0.022(5) 0.01(2) 0.023(15) -0.001(4) 0.009(4) -0.007(6)
C1 0.015(4) 0.03(2) 0.030(17) -0.002(6) -0.002(3) 0.000(5)
C4 0.018(3) 0.019(3) 0.019(3) 0.000(2) -0.0006(19) 0.001(2)
C5 0.017(4) 0.03(2) 0.023(15) -0.003(5) 0.001(3) -0.002(5)

loop_
_atom_type_symbol
_atom_type_description
_atom_type_scat_dispersion_real
_atom_type_scat_dispersion_imag
_atom_type_scat_source
C C 0.0033 0.0016 'International Tables Vol C Tables 4.2.6.8 and 6.1.1.4'
H H 0.0000 0.0000 'International Tables Vol C Tables 4.2.6.8 and 6.1.1.4'
O O 0.0106 0.0060 'International Tables Vol C Tables 4.2.6.8 and 6.1.1.4'

loop_
_geom_angle_atom_site_label_1
_geom_angle_atom_site_label_2
_geom_angle_atom_site_label_3
_geom_angle
_geom_angle_site_symmetry_1
_geom_angle_site_symmetry_3
_geom_angle_publ_flag
O3 C3 C2 109.3(10) . . ?
O3 C3 C4 109.5(9) . . ?
C4 C3 C2 113.0(8) . . ?
O2 C2 C3 110.3(8) . . ?
O2 C2 C1 105.9(9) . . ?
C1 C2 C3 110.5(11) . . ?
O1 C1 C2 113.2(10) . . ?
O4 C4 C3 109.9(10) . . ?
O4 C4 C5 108.0(8) . . ?
C3 C4 C5 109.7(10) . . ?
O5 C5 C4 110.8(8) . . ?

loop_
_geom_bond_atom_site_label_1
_geom_bond_atom_site_label_2
_geom_bond_distance
_geom_bond_site_symmetry_2
_geom_bond_publ_flag
O4 C4 1.454(13) . ?
O2 C2 1.440(11) . ?
O3 C3 1.437(13) . ?
O1 C1 1.429(9) . ?
O5 C5 1.420(10) . ?
C3 C2 1.531(12) . ?
C3 C4 1.517(15) . ?
C2 C1 1.494(17) . ?
C4 C5 1.527(11) . ?

_cod_database_fobs_code 2108775
